data_1540407
loop_
_publ_author_name
'Chen, Chao'
'Liu, Yashu'
'Li, Ping'
'Zhou, Hongbo'
'Shen, Xiaoping'

_publ_section_title
;
 Construction of Ni(II)Ln(III)M(III) (Ln = Gd(III), Tb(III); M = Fe(III),
 Cr(III)) clusters showing slow magnetic relaxations.
;
_journal_issue 46
_journal_name_full 'Dalton transactions (Cambridge, England : 2003)'
_journal_page_first 20193
_journal_page_last 20199
_journal_paper_doi 10.1039/c5dt03620h
_journal_volume 44
_journal_year 2015
_chemical_formula_moiety 'C24 H18 Cr N8 Ni O8 Tb, 0.63(C H4 O), 2(O)'
_chemical_formula_sum 'C24.63 H20.52 Cr N8 Ni O10.63 Tb'
_chemical_formula_weight 868.28
_chemical_name_systematic NiTbCr
_space_group_crystal_system monoclinic
_space_group_IT_number 14
_space_group_name_Hall '-P 2ybc'
_space_group_name_H-M_alt 'P 1 21/c 1'
_symmetry_space_group_name_Hall '-P 2ybc'
_symmetry_space_group_name_H-M 'P 1 21/c 1'
_atom_sites_solution_hydrogens mixed
_audit_creation_method SHELXL-2014/6
_audit_update_record
;
2015-05-19 deposited with the CCDC.
2015-10-20 downloaded from the CCDC.
;
_cell_angle_alpha 90
_cell_angle_beta 106.89(3)
_cell_angle_gamma 90
_cell_formula_units_Z 4
_cell_length_a 13.051(3)
_cell_length_b 12.150(2)
_cell_length_c 21.711(4)
_cell_measurement_temperature 173(2)
_cell_volume 3294.2(12)
_computing_cell_refinement SMART
_computing_data_collection 'SMART (Bruker, 2000)'
_computing_molecular_graphics 'diamond 3.0'
_computing_publication_material 'diamond 3.0'
_computing_structure_refinement 'SHELXL-2014/6 (Sheldrick, 2014)'
_diffrn_ambient_temperature 173(2)
_diffrn_measured_fraction_theta_full 0.988
_diffrn_measured_fraction_theta_max 0.970
_diffrn_measurement_device_type 'Bruker Smart Aepex CCD'
_diffrn_measurement_method 'phi and omega scans'
_diffrn_radiation_type MoK\a
_diffrn_radiation_wavelength 0.71073
_diffrn_reflns_av_R_equivalents 0.0247
_diffrn_reflns_av_unetI/netI 0.0383
_diffrn_reflns_laue_measured_fraction_full 0.988
_diffrn_reflns_laue_measured_fraction_max 0.970
_diffrn_reflns_limit_h_max 15
_diffrn_reflns_limit_h_min -15
_diffrn_reflns_limit_k_max 14
_diffrn_reflns_limit_k_min -14
_diffrn_reflns_limit_l_max 26
_diffrn_reflns_limit_l_min -21
_diffrn_reflns_number 15052
_diffrn_reflns_point_group_measured_fraction_full 0.988
_diffrn_reflns_point_group_measured_fraction_max 0.970
_diffrn_reflns_theta_full 25.242
_diffrn_reflns_theta_max 26.020
_diffrn_reflns_theta_min 3.282
_exptl_absorpt_coefficient_mu 3.078
_exptl_absorpt_correction_type multi-scan
_exptl_absorpt_process_details 'Absorption correction given as multi-scan'
_exptl_crystal_colour red
_exptl_crystal_density_diffrn 1.751
_exptl_crystal_description block
_exptl_crystal_F_000 1705
_exptl_crystal_size_max 0.21
_exptl_crystal_size_mid 0.2
_exptl_crystal_size_min 0.2
_exptl_transmission_factor_max 0.540
_exptl_transmission_factor_min 0.529
_refine_diff_density_max 1.033
_refine_diff_density_min -0.795
_refine_diff_density_rms 0.121
_refine_ls_extinction_method none
_refine_ls_goodness_of_fit_ref 1.071
_refine_ls_hydrogen_treatment constr
_refine_ls_matrix_type full
_refine_ls_number_parameters 424
_refine_ls_number_reflns 6281
_refine_ls_number_restraints 7
_refine_ls_restrained_S_all 1.083
_refine_ls_R_factor_all 0.0409
_refine_ls_R_factor_gt 0.0355
_refine_ls_shift/su_max 0.001
_refine_ls_shift/su_mean 0.000
_refine_ls_structure_factor_coef Fsqd
_refine_ls_weighting_details 'w=1/[\s^2^(Fo^2^)+(0.0379P)^2^+6.9299P] where P=(Fo^2^+2Fc^2^)/3'
_refine_ls_weighting_scheme calc
_refine_ls_wR_factor_gt 0.0805
_refine_ls_wR_factor_ref 0.0840
_reflns_Friedel_coverage 0.000
_reflns_number_gt 5650
_reflns_number_total 6281
_reflns_threshold_expression 'I > 2\s(I)'
_cod_data_source_file c5dt03620h2.cif
_cod_data_source_block 2
_cod_depositor_comments 'Adding full bibliography for 1540406--1540409.cif.'
_cod_original_cell_volume 3294.0(12)
_cod_database_code 1540407
_shelx_space_group_comment
;
The symmetry employed for this shelxl refinement is uniquely defined
by the following loop, which should always be used as a source of
symmetry information in preference to the above space-group names.
They are only intended as comments.
;
_shelxl_version_number 2014/6

loop_
_space_group_symop_operation_xyz
'x, y, z'
'-x, y+1/2, -z+1/2'
'-x, -y, -z'
'x, -y-1/2, z-1/2'

loop_
_atom_site_label
_atom_site_type_symbol
_atom_site_fract_x
_atom_site_fract_y
_atom_site_fract_z
_atom_site_U_iso_or_equiv
_atom_site_adp_type
_atom_site_occupancy
_atom_site_site_symmetry_order
_atom_site_calc_flag
_atom_site_refinement_flags_posn
_atom_site_refinement_flags_adp
_atom_site_refinement_flags_occupancy
C1 C 0.5519(3) 0.7714(3) 0.1758(2) 0.0165(9) Uani 1 1 d . . .
C2 C 0.6607(4) 0.5837(4) 0.1352(3) 0.0346(12) Uani 1 1 d . . .
C3 C 0.6450(4) 0.8111(4) 0.0760(2) 0.0243(10) Uani 1 1 d . . .
C4 C 0.7478(4) 0.6823(4) 0.2594(2) 0.0237(10) Uani 1 1 d . . .
C5 C 0.7537(4) 0.8986(4) 0.2021(2) 0.0268(11) Uani 1 1 d . . .
C6 C 0.8557(3) 0.7133(3) 0.1620(2) 0.0185(9) Uani 1 1 d . . .
C7 C 0.3422(3) 0.4980(4) 0.1464(2) 0.0220(10) Uani 1 1 d . . .
C8 C 0.3903(4) 0.3965(4) 0.1570(3) 0.0291(11) Uani 1 1 d . . .
H8 H 0.4392 0.3796 0.1965 0.035 Uiso 1 1 calc R U .
C9 C 0.3644(4) 0.3187(4) 0.1071(3) 0.0367(13) Uani 1 1 d . . .
H9 H 0.3972 0.2499 0.1135 0.044 Uiso 1 1 calc R U .
C10 C 0.2922(4) 0.3421(4) 0.0495(3) 0.0344(12) Uani 1 1 d . . .
H10 H 0.2765 0.2896 0.0169 0.041 Uiso 1 1 calc R U .
C11 C 0.2408(4) 0.4460(4) 0.0387(2) 0.0298(11) Uani 1 1 d . . .
C12 C 0.2667(4) 0.5244(4) 0.0881(2) 0.0230(10) Uani 1 1 d . . .
C13 C 0.1642(5) 0.4678(5) -0.0229(3) 0.0470(15) Uani 1 1 d . . .
H13 H 0.1546 0.4139 -0.0544 0.056 Uiso 1 1 calc R U .
C14 C 0.0271(8) 0.5657(7) -0.1005(4) 0.106(3) Uani 1 1 d . U .
H14A H 0.0607 0.5523 -0.1342 0.127 Uiso 1 1 calc R U .
H14B H -0.0273 0.5097 -0.1040 0.127 Uiso 1 1 calc R U .
C15 C -0.0209(5) 0.6666(6) -0.1099(3) 0.0556(18) Uani 1 1 d . . .
H15A H -0.0969 0.6576 -0.1309 0.067 Uiso 1 1 calc R U .
H15B H 0.0090 0.7099 -0.1381 0.067 Uiso 1 1 calc R U .
C16 C -0.0663(4) 0.8066(4) -0.0454(2) 0.0265(11) Uani 1 1 d . . .
H16 H -0.1206 0.8245 -0.0825 0.032 Uiso 1 1 calc R U .
C17 C -0.0572(3) 0.8720(4) 0.0111(2) 0.0216(10) Uani 1 1 d . . .
C18 C 0.0272(3) 0.8576(4) 0.0679(2) 0.0194(9) Uani 1 1 d . . .
C19 C 0.0307(3) 0.9225(3) 0.1216(2) 0.0176(9) Uani 1 1 d . . .
C20 C -0.0462(4) 1.0017(4) 0.1192(2) 0.0242(10) Uani 1 1 d . . .
H20 H -0.0429 1.0447 0.1552 0.029 Uiso 1 1 calc R U .
C21 C -0.1290(4) 1.0168(4) 0.0622(2) 0.0300(11) Uani 1 1 d . . .
H21 H -0.1807 1.0704 0.0604 0.036 Uiso 1 1 calc R U .
C22 C -0.1346(4) 0.9544(4) 0.0097(2) 0.0277(11) Uani 1 1 d . . .
H22 H -0.1902 0.9657 -0.0278 0.033 Uiso 1 1 calc R U .
C23 C 0.0959(4) 0.9252(4) 0.2363(2) 0.0255(10) Uani 1 1 d . . .
H23A H 0.1013 1.0035 0.2424 0.038 Uiso 1 1 calc R U .
H23B H 0.1485 0.8894 0.2708 0.038 Uiso 1 1 calc R U .
H23C H 0.0256 0.9012 0.2360 0.038 Uiso 1 1 calc R U .
C24 C 0.4502(4) 0.5661(4) 0.2482(2) 0.0296(11) Uani 1 1 d . . .
H24A H 0.4353 0.5034 0.2711 0.044 Uiso 1 1 calc R U .
H24B H 0.4591 0.6301 0.2751 0.044 Uiso 1 1 calc R U .
H24C H 0.5148 0.5532 0.2366 0.044 Uiso 1 1 calc R U .
C25 C 0.6483(10) 0.1327(13) 0.1411(9) 0.126(7) Uiso 0.630(10) 1 d D . P
H25A H 0.6692 0.0755 0.1728 0.189 Uiso 0.630(10) 1 calc R U P
H25B H 0.6253 0.1005 0.0989 0.189 Uiso 0.630(10) 1 calc R U P
H25C H 0.5905 0.1744 0.1486 0.189 Uiso 0.630(10) 1 calc R U P
Cr1 Cr 0.70311(5) 0.74337(5) 0.16701(3) 0.01541(15) Uani 1 1 d . . .
N1 N 0.4657(3) 0.7839(3) 0.17800(19) 0.0229(9) Uani 1 1 d . . .
N2 N 0.6416(4) 0.4933(5) 0.1205(4) 0.075(2) Uani 1 1 d . . .
N3 N 0.6041(4) 0.8546(4) 0.0274(2) 0.0381(11) Uani 1 1 d . . .
N4 N 0.7694(3) 0.6433(3) 0.3097(2) 0.0324(10) Uani 1 1 d . . .
N5 N 0.7831(4) 0.9847(4) 0.2210(3) 0.0470(13) Uani 1 1 d . . .
N6 N 0.9425(3) 0.6914(3) 0.1642(2) 0.0286(9) Uani 1 1 d . . .
N7 N -0.0054(3) 0.7257(3) -0.04857(19) 0.0267(9) Uani 1 1 d . . .
N8 N 0.1084(4) 0.5556(4) -0.0373(2) 0.0466(13) Uani 1 1 d . . .
Ni1 Ni 0.10672(5) 0.67220(5) 0.01630(3) 0.02209(14) Uani 1 1 d . . .
O1 O 0.2225(3) 0.6241(3) 0.08248(15) 0.0279(8) Uani 1 1 d . . .
O2 O 0.1051(2) 0.7841(2) 0.07346(14) 0.0192(7) Uani 1 1 d . . .
O3 O 0.1144(2) 0.8973(2) 0.17583(14) 0.0190(6) Uani 1 1 d . . .
O4 O 0.3624(2) 0.5833(3) 0.19075(15) 0.0224(7) Uani 1 1 d . . .
O5 O 0.3314(2) 0.8113(3) 0.26869(15) 0.0258(7) Uani 1 1 d . . .
O6 O 0.1604(2) 0.6671(2) 0.20141(15) 0.0217(7) Uani 1 1 d . . .
O7 O 0.3075(3) 0.9606(3) 0.14959(16) 0.0290(8) Uani 1 1 d . . .
O8 O 0.3161(3) 0.8119(3) 0.05321(16) 0.0379(9) Uani 1 1 d . . .
O9 O 0.4467(3) 0.0067(3) 0.07864(18) 0.0421(10) Uani 1 1 d . . .
O10 O 0.7404(5) 0.2063(5) 0.1457(3) 0.037(2) Uani 0.630(10) 1 d D . P
H10A H 0.7957 0.1699 0.1547 0.056 Uiso 0.630(10) 1 calc R U P
O11 O 0.6011(4) 0.3031(4) 0.0342(2) 0.0630(13) Uani 1 1 d . . .
Tb1 Tb 0.26887(2) 0.77220(2) 0.15541(2) 0.01575(8) Uani 1 1 d . . .

loop_
_atom_site_aniso_label
_atom_site_aniso_U_11
_atom_site_aniso_U_22
_atom_site_aniso_U_33
_atom_site_aniso_U_23
_atom_site_aniso_U_13
_atom_site_aniso_U_12
C1 0.014(2) 0.015(2) 0.020(2) -0.0003(18) 0.0052(18) -0.0026(17)
C2 0.022(2) 0.025(3) 0.056(4) -0.004(2) 0.009(2) -0.001(2)
C3 0.022(2) 0.027(3) 0.029(3) -0.001(2) 0.015(2) 0.002(2)
C4 0.018(2) 0.024(2) 0.029(3) -0.002(2) 0.008(2) 0.004(2)
C5 0.019(2) 0.030(3) 0.038(3) -0.005(2) 0.018(2) 0.000(2)
C6 0.016(2) 0.015(2) 0.025(2) -0.0053(18) 0.0068(19) -0.0027(18)
C7 0.016(2) 0.022(2) 0.032(3) 0.002(2) 0.014(2) -0.0002(19)
C8 0.027(3) 0.023(3) 0.037(3) 0.007(2) 0.010(2) 0.006(2)
C9 0.034(3) 0.022(3) 0.057(4) 0.003(3) 0.019(3) 0.007(2)
C10 0.045(3) 0.022(3) 0.040(3) -0.004(2) 0.018(3) 0.004(2)
C11 0.036(3) 0.025(3) 0.033(3) -0.003(2) 0.017(2) 0.007(2)
C12 0.023(2) 0.020(2) 0.031(3) 0.002(2) 0.014(2) 0.006(2)
C13 0.070(4) 0.038(3) 0.029(3) -0.014(3) 0.007(3) 0.016(3)
C14 0.146(7) 0.087(5) 0.046(4) -0.028(4) -0.030(4) 0.058(5)
C15 0.063(4) 0.067(4) 0.024(3) -0.018(3) -0.007(3) 0.021(3)
C16 0.019(2) 0.036(3) 0.019(2) 0.003(2) -0.0017(19) 0.002(2)
C17 0.014(2) 0.029(3) 0.019(2) 0.005(2) 0.0012(18) 0.0008(19)
C18 0.018(2) 0.019(2) 0.022(2) 0.0054(18) 0.0075(19) 0.0008(19)
C19 0.015(2) 0.017(2) 0.022(2) 0.0045(18) 0.0081(18) 0.0017(18)
C20 0.027(2) 0.022(2) 0.028(3) 0.002(2) 0.015(2) 0.005(2)
C21 0.025(3) 0.031(3) 0.035(3) 0.011(2) 0.010(2) 0.016(2)
C22 0.017(2) 0.036(3) 0.028(3) 0.011(2) 0.002(2) 0.007(2)
C23 0.025(2) 0.034(3) 0.018(2) -0.004(2) 0.008(2) 0.002(2)
C24 0.023(2) 0.030(3) 0.029(3) 0.009(2) -0.003(2) 0.005(2)
Cr1 0.0106(3) 0.0163(3) 0.0196(4) -0.0004(3) 0.0046(3) -0.0002(3)
N1 0.021(2) 0.022(2) 0.025(2) 0.0036(17) 0.0061(17) -0.0010(17)
N2 0.047(3) 0.037(3) 0.140(6) -0.028(4) 0.027(4) -0.008(3)
N3 0.040(3) 0.045(3) 0.033(3) 0.009(2) 0.015(2) 0.014(2)
N4 0.038(2) 0.031(2) 0.026(2) 0.0048(19) 0.006(2) 0.002(2)
N5 0.043(3) 0.033(3) 0.075(4) -0.029(3) 0.033(3) -0.015(2)
N6 0.023(2) 0.027(2) 0.038(3) -0.0019(19) 0.0110(19) -0.0009(18)
N7 0.026(2) 0.032(2) 0.019(2) -0.0039(17) 0.0009(17) 0.0005(19)
N8 0.068(3) 0.041(3) 0.021(2) -0.010(2) -0.003(2) 0.020(3)
Ni1 0.0246(3) 0.0220(3) 0.0169(3) -0.0029(2) 0.0016(2) 0.0046(2)
O1 0.0333(18) 0.0214(17) 0.0232(18) -0.0048(14) -0.0007(15) 0.0129(15)
O2 0.0141(15) 0.0207(16) 0.0199(16) -0.0005(13) 0.0007(12) 0.0060(13)
O3 0.0176(15) 0.0242(16) 0.0151(15) 0.0005(13) 0.0048(12) 0.0012(13)
O4 0.0184(15) 0.0229(17) 0.0234(17) 0.0030(13) 0.0023(13) 0.0036(13)
O5 0.0239(16) 0.0351(19) 0.0165(17) -0.0011(14) 0.0029(13) -0.0040(15)
O6 0.0133(14) 0.0222(17) 0.0293(18) 0.0061(14) 0.0056(13) -0.0018(13)
O7 0.0268(17) 0.0247(17) 0.038(2) 0.0058(15) 0.0134(16) 0.0006(15)
O8 0.034(2) 0.058(2) 0.0214(19) 0.0073(17) 0.0075(16) -0.0031(18)
O9 0.040(2) 0.049(2) 0.043(2) 0.0216(19) 0.0204(18) 0.0080(19)
O10 0.059(4) 0.034(4) 0.025(3) 0.000(3) 0.021(3) 0.015(3)
O11 0.065(3) 0.069(3) 0.059(3) -0.016(3) 0.025(3) -0.005(3)
Tb1 0.01175(12) 0.01866(12) 0.01635(12) 0.00138(8) 0.00333(8) 0.00113(8)

loop_
_atom_type_symbol
_atom_type_description
_atom_type_scat_dispersion_real
_atom_type_scat_dispersion_imag
_atom_type_scat_source
C C 0.0033 0.0016 'International Tables Vol C Tables 4.2.6.8 and 6.1.1.4'
H H 0.0000 0.0000 'International Tables Vol C Tables 4.2.6.8 and 6.1.1.4'
N N 0.0061 0.0033 'International Tables Vol C Tables 4.2.6.8 and 6.1.1.4'
O O 0.0106 0.0060 'International Tables Vol C Tables 4.2.6.8 and 6.1.1.4'
Cr Cr 0.3209 0.6236 'International Tables Vol C Tables 4.2.6.8 and 6.1.1.4'
Ni Ni 0.3393 1.1124 'International Tables Vol C Tables 4.2.6.8 and 6.1.1.4'
Tb Tb -0.1723 4.1537 'International Tables Vol C Tables 4.2.6.8 and 6.1.1.4'

loop_
_geom_angle_atom_site_label_1
_geom_angle_atom_site_label_2
_geom_angle_atom_site_label_3
_geom_angle
N1 C1 Cr1 176.6(4)
N2 C2 Cr1 176.2(6)
N3 C3 Cr1 172.6(4)
N4 C4 Cr1 176.3(4)
N5 C5 Cr1 178.8(4)
N6 C6 Cr1 174.0(4)
C8 C7 O4 124.8(4)
C8 C7 C12 121.7(4)
O4 C7 C12 113.5(4)
C7 C8 C9 118.7(5)
C10 C9 C8 121.1(5)
C9 C10 C11 120.5(5)
C12 C11 C10 118.8(5)
C12 C11 C13 122.2(4)
C10 C11 C13 119.0(5)
O1 C12 C7 117.7(4)
O1 C12 C11 123.1(4)
C7 C12 C11 119.2(4)
N8 C13 C11 125.0(5)
C15 C14 N8 112.8(6)
C14 C15 N7 111.5(6)
N7 C16 C17 124.9(4)
C18 C17 C22 118.6(4)
C18 C17 C16 122.0(4)
C22 C17 C16 119.4(4)
O2 C18 C19 117.6(4)
O2 C18 C17 123.1(4)
C19 C18 C17 119.3(4)
C20 C19 O3 124.7(4)
C20 C19 C18 121.0(4)
O3 C19 C18 114.3(4)
C19 C20 C21 119.4(4)
C22 C21 C20 120.7(4)
C21 C22 C17 121.0(4)
C4 Cr1 C6 89.03(18)
C4 Cr1 C1 88.68(17)
C6 Cr1 C1 177.70(18)
C4 Cr1 C5 90.0(2)
C6 Cr1 C5 88.32(17)
C1 Cr1 C5 91.56(17)
C4 Cr1 C3 174.37(17)
C6 Cr1 C3 96.42(18)
C1 Cr1 C3 85.87(17)
C5 Cr1 C3 88.7(2)
C4 Cr1 C2 87.7(2)
C6 Cr1 C2 89.14(18)
C1 Cr1 C2 90.89(18)
C5 Cr1 C2 176.6(2)
C3 Cr1 C2 93.8(2)
C1 N1 Tb1 162.9(3)
C16 N7 C15 119.9(4)
C16 N7 Ni1 127.0(3)
C15 N7 Ni1 113.0(3)
C13 N8 C14 120.2(5)
C13 N8 Ni1 126.7(4)
C14 N8 Ni1 112.8(4)
N7 Ni1 N8 86.57(19)
N7 Ni1 O2 95.34(15)
N8 Ni1 O2 177.04(18)
N7 Ni1 O1 177.58(16)
N8 Ni1 O1 95.22(17)
O2 Ni1 O1 82.93(13)
N7 Ni1 Tb1 135.64(13)
N8 Ni1 Tb1 136.51(15)
O2 Ni1 Tb1 42.15(9)
O1 Ni1 Tb1 42.28(10)
C12 O1 Ni1 126.4(3)
C12 O1 Tb1 127.8(3)
Ni1 O1 Tb1 105.81(13)
C18 O2 Ni1 126.2(3)
C18 O2 Tb1 127.7(3)
Ni1 O2 Tb1 106.13(13)
C19 O3 C23 115.0(3)
C19 O3 Tb1 115.6(2)
C23 O3 Tb1 128.4(3)
C7 O4 C24 115.8(3)
C7 O4 Tb1 118.4(3)
C24 O4 Tb1 124.6(3)
O6 Tb1 O2 80.02(11)
O6 Tb1 O7 136.06(11)
O2 Tb1 O7 93.52(11)
O6 Tb1 O1 78.50(11)
O2 Tb1 O1 62.59(10)
O7 Tb1 O1 136.33(12)
O6 Tb1 O5 74.81(11)
O2 Tb1 O5 136.47(11)
O7 Tb1 O5 81.29(11)
O1 Tb1 O5 141.53(11)
O6 Tb1 N1 132.06(11)
O2 Tb1 N1 143.90(12)
O7 Tb1 N1 74.26(12)
O1 Tb1 N1 103.07(12)
O5 Tb1 N1 76.21(12)
O6 Tb1 O8 144.72(12)
O2 Tb1 O8 73.93(11)
O7 Tb1 O8 69.82(12)
O1 Tb1 O8 68.59(12)
O5 Tb1 O8 140.11(11)
N1 Tb1 O8 69.98(12)
O6 Tb1 O4 71.53(10)
O2 Tb1 O4 121.39(10)
O7 Tb1 O4 141.42(10)
O1 Tb1 O4 62.14(10)
O5 Tb1 O4 83.22(11)
N1 Tb1 O4 67.80(11)
O8 Tb1 O4 102.39(11)
O6 Tb1 O3 70.04(10)
O2 Tb1 O3 61.71(9)
O7 Tb1 O3 68.79(10)
O1 Tb1 O3 119.27(10)
O5 Tb1 O3 76.41(10)
N1 Tb1 O3 136.57(11)
O8 Tb1 O3 115.38(11)
O4 Tb1 O3 139.98(9)
O6 Tb1 Ni1 83.42(8)
O2 Tb1 Ni1 31.72(7)
O7 Tb1 Ni1 113.00(8)
O1 Tb1 Ni1 31.90(7)
O5 Tb1 Ni1 157.88(8)
N1 Tb1 Ni1 122.92(9)
O8 Tb1 Ni1 61.96(9)
O4 Tb1 Ni1 93.71(7)
O3 Tb1 Ni1 92.67(7)

loop_
_geom_bond_atom_site_label_1
_geom_bond_atom_site_label_2
_geom_bond_distance
C1 N1 1.150(6)
C1 Cr1 2.066(4)
C2 N2 1.151(7)
C2 Cr1 2.079(5)
C3 N3 1.163(6)
C3 Cr1 2.070(5)
C4 N4 1.149(6)
C4 Cr1 2.057(5)
C5 N5 1.148(6)
C5 Cr1 2.069(5)
C6 N6 1.152(6)
C6 Cr1 2.058(4)
C7 C8 1.373(6)
C7 O4 1.386(5)
C7 C12 1.397(6)
C8 C9 1.404(7)
C9 C10 1.359(8)
C10 C11 1.416(7)
C11 C12 1.401(7)
C11 C13 1.442(7)
C12 O1 1.331(5)
C13 N8 1.278(7)
C14 C15 1.365(10)
C14 N8 1.475(8)
C15 N7 1.474(6)
C16 N7 1.279(6)
C16 C17 1.437(6)
C17 C18 1.405(6)
C17 C22 1.416(6)
C18 O2 1.333(5)
C18 C19 1.397(6)
C19 C20 1.381(6)
C19 O3 1.388(5)
C20 C21 1.398(7)
C21 C22 1.353(7)
C23 O3 1.443(5)
C24 O4 1.443(5)
C25 O10 1.478(5)
N1 Tb1 2.475(4)
N7 Ni1 1.830(4)
N8 Ni1 1.838(4)
Ni1 O2 1.845(3)
Ni1 O1 1.851(3)
Ni1 Tb1 3.3706(12)
O1 Tb1 2.357(3)
O2 Tb1 2.355(3)
O3 Tb1 2.663(3)
O4 Tb1 2.608(3)
O5 Tb1 2.403(3)
O6 Tb1 2.335(3)
O7 Tb1 2.355(3)
O8 Tb1 2.516(3)
